data_1564330
loop_
_publ_author_name
'Das, Bhriguram'
'Dolai, Malay'
'Ghosh, Avijit'
'Dhara, Anamika'
'Mahapatra, Ananya Das'
'Chattopadhyay, Debprasad'
'Mabhai, Subhabrata'
'Jana, Atanu'
'Dey, Satyajit'
'Misra, Ajay'

_publ_section_title
;
 A bio-compatible pyridine-pyrazole hydrazide based compartmental receptor
 for Al<sup>3+</sup> sensing and its application in cell imaging.
;
_journal_issue 37
_journal_name_full 'Analytical methods : advancing methods and applications'
_journal_page_first 4266
_journal_page_last 4279
_journal_paper_doi 10.1039/d1ay00963j
_journal_volume 13
_journal_year 2021
_chemical_formula_sum 'C34 H28 Cu2 N12 O12'
_chemical_formula_weight 923.76
_space_group_IT_number 2
_space_group_name_Hall '-P 1'
_space_group_name_H-M_alt 'P -1'
_symmetry_cell_setting triclinic
_symmetry_space_group_name_H-M 'P -1'
_atom_sites_solution_hydrogens geom
_atom_sites_solution_primary direct
_atom_sites_solution_secondary difmap
_audit_creation_method SHELXL-97
_audit_update_record
;
2021-04-05 deposited with the CCDC.	2021-08-05 downloaded from the CCDC.
;
_cell_angle_alpha 73.774(2)
_cell_angle_beta 70.534(2)
_cell_angle_gamma 80.563(2)
_cell_formula_units_Z 1
_cell_length_a 8.4663(13)
_cell_length_b 9.2044(14)
_cell_length_c 11.8424(18)
_cell_measurement_reflns_used 5806
_cell_measurement_temperature 100(2)
_cell_measurement_theta_max 27.88
_cell_measurement_theta_min 2.56
_cell_volume 832.9(2)
_computing_cell_refinement 'Bruker SAINT'
_computing_data_collection 'Bruker APEX2'
_computing_data_reduction 'Bruker SAINT'
_computing_molecular_graphics 'Bruker SHELXTL'
_computing_publication_material 'Bruker SHELXTL'
_computing_structure_refinement 'SHELXL-97 (Sheldrick, 1997)'
_computing_structure_solution 'SHELXS-97 (Sheldrick, 1990)'
_diffrn_ambient_temperature 100(2)
_diffrn_measured_fraction_theta_full 0.988
_diffrn_measured_fraction_theta_max 0.929
_diffrn_measurement_device_type 'Bruker APEX-II CCD'
_diffrn_measurement_method '\f and \w scans'
_diffrn_radiation_monochromator graphite
_diffrn_radiation_source 'fine-focus sealed tube'
_diffrn_radiation_type MoK\a
_diffrn_radiation_wavelength 0.71073
_diffrn_reflns_av_R_equivalents 0.0463
_diffrn_reflns_av_sigmaI/netI 0.0614
_diffrn_reflns_limit_h_max 11
_diffrn_reflns_limit_h_min -9
_diffrn_reflns_limit_k_max 11
_diffrn_reflns_limit_k_min -11
_diffrn_reflns_limit_l_max 15
_diffrn_reflns_limit_l_min -11
_diffrn_reflns_number 9623
_diffrn_reflns_theta_full 25.00
_diffrn_reflns_theta_max 27.97
_diffrn_reflns_theta_min 1.88
_diffrn_standards_number 0
_exptl_absorpt_coefficient_mu 1.368
_exptl_absorpt_correction_T_max 0.8753
_exptl_absorpt_correction_T_min 0.6844
_exptl_absorpt_correction_type multi-scan
_exptl_absorpt_process_details sadabs
_exptl_crystal_colour brown
_exptl_crystal_density_diffrn 1.842
_exptl_crystal_density_method 'not measured'
_exptl_crystal_description BLOCK
_exptl_crystal_F_000 470
_exptl_crystal_size_max 0.30
_exptl_crystal_size_mid 0.10
_exptl_crystal_size_min 0.10
_refine_diff_density_max 1.503
_refine_diff_density_min -1.130
_refine_diff_density_rms 0.155
_refine_ls_extinction_method none
_refine_ls_goodness_of_fit_ref 1.096
_refine_ls_hydrogen_treatment mixed
_refine_ls_matrix_type full
_refine_ls_number_parameters 280
_refine_ls_number_reflns 3719
_refine_ls_number_restraints 0
_refine_ls_restrained_S_all 1.096
_refine_ls_R_factor_all 0.0712
_refine_ls_R_factor_gt 0.0578
_refine_ls_shift/su_max 0.000
_refine_ls_shift/su_mean 0.000
_refine_ls_structure_factor_coef Fsqd
_refine_ls_weighting_details 'calc w=1/[\s^2^(Fo^2^)+(0.0859P)^2^+1.2631P] where P=(Fo^2^+2Fc^2^)/3'
_refine_ls_weighting_scheme calc
_refine_ls_wR_factor_gt 0.1501
_refine_ls_wR_factor_ref 0.1653
_reflns_number_gt 3071
_reflns_number_total 3719
_reflns_threshold_expression >2sigma(I)
_cod_data_source_file d1ay00963j3.cif
_cod_data_source_block skkar38
_cod_depositor_comments
;
The following automatic conversions were performed:

data item '_symmetry_cell_setting' value 'Triclinic' was changed to
'triclinic' in accordance with the
/home/data/users/saulius/crontab/automatic-downloads/rss-feeds/RSC/lib/dictionaries/cif_core.dic
dictionary named 'cif_core.dic' version 2.4.2 last updated on
2011-04-26.

Automatic conversion script
Id: cif_fix_values 7556 2019-12-06 15:28:31Z antanas 

 Adding full bibliography for 1564329--1564330.cif.
;
_cod_original_sg_symbol_H-M P-1
_cod_database_code 1564330

loop_
_symmetry_equiv_pos_as_xyz
'x, y, z'
'-x, -y, -z'

loop_
_atom_site_label
_atom_site_type_symbol
_atom_site_fract_x
_atom_site_fract_y
_atom_site_fract_z
_atom_site_U_iso_or_equiv
_atom_site_adp_type
_atom_site_occupancy
_atom_site_symmetry_multiplicity
_atom_site_calc_flag
_atom_site_refinement_flags
_atom_site_disorder_assembly
_atom_site_disorder_group
C1 C 0.7804(5) 0.3141(4) 0.1373(4) 0.0183(8) Uani 1 1 d . . .
H1 H 0.8381 0.3518 0.0525 0.022 Uiso 1 1 calc R . .
C2 C 0.8405(5) 0.1774(5) 0.2016(4) 0.0216(9) Uani 1 1 d . . .
H2 H 0.9387 0.1227 0.1617 0.026 Uiso 1 1 calc R . .
C3 C 0.7553(6) 0.1230(4) 0.3243(4) 0.0224(9) Uani 1 1 d . . .
H3 H 0.7943 0.0294 0.3694 0.027 Uiso 1 1 calc R . .
C4 C 0.6122(5) 0.2043(5) 0.3825(4) 0.0202(8) Uani 1 1 d . . .
H4 H 0.5507 0.1676 0.4667 0.024 Uiso 1 1 calc R . .
C5 C 0.5636(5) 0.3407(4) 0.3124(4) 0.0176(8) Uani 1 1 d . . .
C6 C 0.3174(5) 0.4436(5) 0.4755(4) 0.0206(8) Uani 1 1 d . . .
C7 C 0.2002(5) 0.5650(5) 0.4593(4) 0.0205(8) Uani 1 1 d . . .
H7 H 0.1094 0.5981 0.5219 0.025 Uiso 1 1 calc R . .
C8 C 0.2427(5) 0.6297(4) 0.3313(4) 0.0176(8) Uani 1 1 d . . .
C9 C 0.1504(5) 0.7540(4) 0.2632(4) 0.0176(8) Uani 1 1 d . . .
C10 C 0.4170(5) 0.8651(4) -0.0436(4) 0.0170(8) Uani 1 1 d . . .
H10A H 0.3437 0.9539 -0.0561 0.020 Uiso 1 1 calc R . .
C11 C 0.5686(5) 0.8513(4) -0.1443(4) 0.0185(8) Uani 1 1 d . . .
C12 C 0.5980(5) 0.9776(4) -0.2470(4) 0.0208(8) Uani 1 1 d . . .
H12 H 0.5225 1.0661 -0.2445 0.025 Uiso 1 1 calc R . .
C13 C 0.7333(5) 0.9751(5) -0.3504(4) 0.0214(8) Uani 1 1 d . . .
H13 H 0.7513 1.0612 -0.4185 0.026 Uiso 1 1 calc R . .
C14 C 0.8447(5) 0.8449(5) -0.3548(4) 0.0205(8) Uani 1 1 d . . .
H14 H 0.9377 0.8420 -0.4266 0.025 Uiso 1 1 calc R . .
C15 C 0.8192(5) 0.7207(4) -0.2548(4) 0.0184(8) Uani 1 1 d . . .
C16 C 0.6803(5) 0.7192(4) -0.1470(4) 0.0160(8) Uani 1 1 d . . .
C28 C 0.3333(5) 0.3385(5) 0.5937(4) 0.0226(9) Uani 1 1 d . . .
H28A H 0.2996 0.2385 0.6013 0.034 Uiso 1 1 calc R . .
H28B H 0.2605 0.3793 0.6634 0.034 Uiso 1 1 calc R . .
H28C H 0.4502 0.3290 0.5939 0.034 Uiso 1 1 calc R . .
N1 N 0.6424(4) 0.3942(4) 0.1925(3) 0.0167(7) Uani 1 1 d . . .
N2 N 0.4215(4) 0.4377(4) 0.3589(3) 0.0174(7) Uani 1 1 d . . .
N3 N 0.3775(4) 0.5520(4) 0.2723(3) 0.0163(7) Uani 1 1 d . . .
N4 N 0.2138(5) 0.8041(4) 0.1387(3) 0.0203(7) Uani 1 1 d . . .
N5 N 0.3721(4) 0.7679(4) 0.0617(3) 0.0172(7) Uani 1 1 d . . .
N6 N 0.8347(4) 0.7569(4) 0.0975(3) 0.0182(7) Uani 1 1 d . . .
O1 O 0.0128(4) 0.8070(3) 0.3193(3) 0.0240(7) Uani 1 1 d . . .
O2 O 0.9333(4) 0.5964(3) -0.2628(3) 0.0220(6) Uani 1 1 d . . .
O3 O 0.6632(4) 0.5919(3) -0.0584(2) 0.0176(6) Uani 1 1 d . . .
O4 O 0.6766(3) 0.7654(3) 0.1243(3) 0.0198(6) Uani 1 1 d . . .
O5 O 0.9148(4) 0.6293(3) 0.1132(3) 0.0260(7) Uani 1 1 d . . .
O6 O 0.9092(4) 0.8760(3) 0.0558(3) 0.0237(6) Uani 1 1 d . . .
Cu1 Cu 0.52495(6) 0.58457(5) 0.10596(4) 0.01635(18) Uani 1 1 d . . .
H2O H 0.915(7) 0.537(7) -0.191(6) 0.040(16) Uiso 1 1 d . . .
H4N H 0.154(7) 0.857(7) 0.108(5) 0.033(15) Uiso 1 1 d . . .

loop_
_atom_site_aniso_label
_atom_site_aniso_U_11
_atom_site_aniso_U_22
_atom_site_aniso_U_33
_atom_site_aniso_U_23
_atom_site_aniso_U_13
_atom_site_aniso_U_12
C1 0.018(2) 0.0177(18) 0.0184(19) -0.0086(15) -0.0038(15) 0.0035(15)
C2 0.024(2) 0.0175(19) 0.026(2) -0.0102(17) -0.0090(17) 0.0037(16)
C3 0.032(2) 0.0118(17) 0.025(2) -0.0054(16) -0.0136(18) 0.0062(16)
C4 0.027(2) 0.0190(19) 0.0160(18) -0.0046(15) -0.0081(16) -0.0007(16)
C5 0.019(2) 0.0145(18) 0.0201(19) -0.0074(15) -0.0055(16) 0.0022(15)
C6 0.023(2) 0.0192(19) 0.0189(19) -0.0078(16) -0.0033(16) -0.0023(16)
C7 0.018(2) 0.022(2) 0.022(2) -0.0119(17) -0.0031(16) 0.0004(16)
C8 0.0141(18) 0.0171(18) 0.0216(19) -0.0087(16) -0.0034(15) 0.0018(15)
C9 0.0171(19) 0.0159(18) 0.0204(19) -0.0098(15) -0.0032(15) 0.0014(15)
C10 0.0171(19) 0.0126(17) 0.0224(19) -0.0083(15) -0.0069(16) 0.0053(14)
C11 0.021(2) 0.0137(18) 0.021(2) -0.0086(15) -0.0052(16) 0.0035(15)
C12 0.024(2) 0.0152(18) 0.024(2) -0.0063(16) -0.0103(17) 0.0044(16)
C13 0.025(2) 0.0194(19) 0.020(2) -0.0031(16) -0.0085(17) -0.0001(16)
C14 0.019(2) 0.021(2) 0.0196(19) -0.0068(16) -0.0037(16) 0.0014(16)
C15 0.019(2) 0.0163(18) 0.0187(19) -0.0059(15) -0.0066(16) 0.0049(15)
C16 0.0169(19) 0.0152(18) 0.0167(18) -0.0055(15) -0.0050(15) -0.0006(15)
C28 0.025(2) 0.023(2) 0.019(2) -0.0069(16) -0.0053(17) -0.0005(17)
N1 0.0178(17) 0.0111(15) 0.0205(17) -0.0064(13) -0.0054(13) 0.0038(12)
N2 0.0210(18) 0.0125(15) 0.0163(16) -0.0057(13) -0.0025(13) 0.0018(13)
N3 0.0183(17) 0.0126(15) 0.0182(16) -0.0048(13) -0.0069(13) 0.0033(13)
N4 0.0181(18) 0.0187(17) 0.0224(18) -0.0083(14) -0.0072(15) 0.0112(14)
N5 0.0184(17) 0.0139(15) 0.0190(16) -0.0078(13) -0.0057(13) 0.0062(13)
N6 0.0179(17) 0.0157(16) 0.0181(16) -0.0047(13) -0.0027(13) 0.0017(13)
O1 0.0189(15) 0.0242(15) 0.0258(16) -0.0117(13) -0.0026(12) 0.0080(12)
O2 0.0213(15) 0.0196(14) 0.0196(15) -0.0068(12) -0.0010(12) 0.0066(12)
O3 0.0226(15) 0.0117(12) 0.0151(13) -0.0054(10) -0.0029(11) 0.0058(11)
O4 0.0153(14) 0.0155(13) 0.0281(15) -0.0081(12) -0.0050(12) 0.0021(11)
O5 0.0215(16) 0.0141(14) 0.0366(18) -0.0032(13) -0.0073(13) 0.0058(12)
O6 0.0222(15) 0.0148(13) 0.0319(17) -0.0039(12) -0.0074(13) -0.0001(11)
Cu1 0.0185(3) 0.0124(3) 0.0160(3) -0.00576(19) -0.0038(2) 0.00555(18)

loop_
_atom_type_symbol
_atom_type_description
_atom_type_scat_dispersion_real
_atom_type_scat_dispersion_imag
_atom_type_scat_source
C C 0.0033 0.0016 'International Tables Vol C Tables 4.2.6.8 and 6.1.1.4'
H H 0.0000 0.0000 'International Tables Vol C Tables 4.2.6.8 and 6.1.1.4'
N N 0.0061 0.0033 'International Tables Vol C Tables 4.2.6.8 and 6.1.1.4'
O O 0.0106 0.0060 'International Tables Vol C Tables 4.2.6.8 and 6.1.1.4'
Cu Cu 0.3201 1.2651 'International Tables Vol C Tables 4.2.6.8 and 6.1.1.4'

loop_
_geom_angle_atom_site_label_1
_geom_angle_atom_site_label_2
_geom_angle_atom_site_label_3
_geom_angle
_geom_angle_site_symmetry_1
_geom_angle_site_symmetry_3
_geom_angle_publ_flag
N1 C1 C2 121.6(4) . . ?
N1 C1 H1 119.2 . . ?
C2 C1 H1 119.2 . . ?
C3 C2 C1 118.8(4) . . ?
C3 C2 H2 120.6 . . ?
C1 C2 H2 120.6 . . ?
C2 C3 C4 120.3(4) . . ?
C2 C3 H3 119.9 . . ?
C4 C3 H3 119.9 . . ?
C5 C4 C3 117.0(4) . . ?
C5 C4 H4 121.5 . . ?
C3 C4 H4 121.5 . . ?
N1 C5 C4 123.7(4) . . ?
N1 C5 N2 112.5(3) . . ?
C4 C5 N2 123.8(4) . . ?
N2 C6 C7 106.1(4) . . ?
N2 C6 C28 125.6(4) . . ?
C7 C6 C28 128.3(4) . . ?
C6 C7 C8 106.1(4) . . ?
C6 C7 H7 126.9 . . ?
C8 C7 H7 126.9 . . ?
N3 C8 C7 109.9(3) . . ?
N3 C8 C9 121.4(4) . . ?
C7 C8 C9 128.4(4) . . ?
O1 C9 N4 120.5(4) . . ?
O1 C9 C8 119.5(4) . . ?
N4 C9 C8 120.0(3) . . ?
N5 C10 C11 126.1(3) . . ?
N5 C10 H10A 116.9 . . ?
C11 C10 H10A 116.9 . . ?
C12 C11 C16 119.8(4) . . ?
C12 C11 C10 116.0(3) . . ?
C16 C11 C10 124.1(4) . . ?
C13 C12 C11 121.3(4) . . ?
C13 C12 H12 119.3 . . ?
C11 C12 H12 119.3 . . ?
C12 C13 C14 119.6(4) . . ?
C12 C13 H13 120.2 . . ?
C14 C13 H13 120.2 . . ?
C15 C14 C13 119.9(4) . . ?
C15 C14 H14 120.0 . . ?
C13 C14 H14 120.0 . . ?
O2 C15 C14 117.8(4) . . ?
O2 C15 C16 120.3(3) . . ?
C14 C15 C16 121.9(4) . . ?
O3 C16 C11 125.4(4) . . ?
O3 C16 C15 117.1(3) . . ?
C11 C16 C15 117.4(4) . . ?
C6 C28 H28A 109.5 . . ?
C6 C28 H28B 109.5 . . ?
H28A C28 H28B 109.5 . . ?
C6 C28 H28C 109.5 . . ?
H28A C28 H28C 109.5 . . ?
H28B C28 H28C 109.5 . . ?
C5 N1 C1 118.6(3) . . ?
C5 N1 Cu1 115.3(3) . . ?
C1 N1 Cu1 125.9(3) . . ?
N3 N2 C6 110.9(3) . . ?
N3 N2 C5 115.0(3) . . ?
C6 N2 C5 134.1(3) . . ?
C8 N3 N2 107.0(3) . . ?
C8 N3 Cu1 134.4(3) . . ?
N2 N3 Cu1 118.1(3) . . ?
C9 N4 N5 128.5(3) . . ?
C9 N4 H4N 115(4) . . ?
N5 N4 H4N 117(4) . . ?
C10 N5 N4 114.2(3) . . ?
C10 N5 Cu1 121.0(3) . . ?
N4 N5 Cu1 124.8(3) . . ?
O6 N6 O5 120.8(3) . . ?
O6 N6 O4 119.4(3) . . ?
O5 N6 O4 119.7(3) . . ?
C15 O2 H2O 108(4) . . ?
C16 O3 Cu1 122.6(2) . . ?
N6 O4 Cu1 124.3(2) . . ?
O3 Cu1 N3 172.52(13) . . ?
O3 Cu1 N5 95.49(12) . . ?
N3 Cu1 N5 87.98(13) . . ?
O3 Cu1 N1 98.07(12) . . ?
N3 Cu1 N1 78.44(13) . . ?
N5 Cu1 N1 166.41(14) . . ?
O3 Cu1 O4 91.58(11) . . ?
N3 Cu1 O4 95.42(12) . . ?
N5 Cu1 O4 83.01(12) . . ?
N1 Cu1 O4 97.53(12) . . ?

loop_
_geom_bond_atom_site_label_1
_geom_bond_atom_site_label_2
_geom_bond_distance
_geom_bond_site_symmetry_2
_geom_bond_publ_flag
C1 N1 1.347(5) . ?
C1 C2 1.391(5) . ?
C1 H1 0.9500 . ?
C2 C3 1.376(6) . ?
C2 H2 0.9500 . ?
C3 C4 1.392(6) . ?
C3 H3 0.9500 . ?
C4 C5 1.383(5) . ?
C4 H4 0.9500 . ?
C5 N1 1.338(5) . ?
C5 N2 1.424(5) . ?
C6 N2 1.379(5) . ?
C6 C7 1.383(6) . ?
C6 C28 1.497(6) . ?
C7 C8 1.409(6) . ?
C7 H7 0.9500 . ?
C8 N3 1.335(5) . ?
C8 C9 1.477(5) . ?
C9 O1 1.231(5) . ?
C9 N4 1.360(5) . ?
C10 N5 1.294(5) . ?
C10 C11 1.448(6) . ?
C10 H10A 0.9500 . ?
C11 C12 1.413(6) . ?
C11 C16 1.413(5) . ?
C12 C13 1.372(6) . ?
C12 H12 0.9500 . ?
C13 C14 1.400(6) . ?
C13 H13 0.9500 . ?
C14 C15 1.382(6) . ?
C14 H14 0.9500 . ?
C15 O2 1.374(5) . ?
C15 C16 1.417(6) . ?
C16 O3 1.328(5) . ?
C28 H28A 0.9800 . ?
C28 H28B 0.9800 . ?
C28 H28C 0.9800 . ?
N1 Cu1 2.052(3) . ?
N2 N3 1.349(5) . ?
N3 Cu1 1.919(3) . ?
N4 N5 1.396(5) . ?
N4 H4N 0.75(6) . ?
N5 Cu1 2.010(3) . ?
N6 O6 1.248(4) . ?
N6 O5 1.255(4) . ?
N6 O4 1.262(4) . ?
O2 H2O 0.85(6) . ?
O3 Cu1 1.897(3) . ?
O4 Cu1 2.357(3) . ?

loop_
_geom_hbond_atom_site_label_D
_geom_hbond_atom_site_label_H
_geom_hbond_atom_site_label_A
_geom_hbond_distance_DH
_geom_hbond_distance_HA
_geom_hbond_distance_DA
_geom_hbond_angle_DHA
_geom_hbond_site_symmetry_A
O2 H2O O5 0.85(6) 2.15(6) 2.774(4) 129(5) 2_765
O2 H2O O3 0.85(6) 2.27(6) 2.716(4) 113(5) .
N4 H4N O6 0.75(6) 2.32(6) 2.969(5) 145(5) 1_455
